data_1543635
loop_
_publ_author_name
'Lehnherr, Dan'
'Chen, Chen'
'Pedramrazi, Zahra'
'DeBlase, Catherine R.'
'Alzola, Joaquin M.'
'Keresztes, Ivan'
'Lobkovsky, Emil B.'
'Crommie, Michael F.'
'Dichtel, William R.'

_publ_section_title
;
 Sequence-defined oligo(ortho-arylene) foldamers derived from the
 benzannulation of ortho(arylene ethynylene)s
;
_journal_issue 10
_journal_name_full 'Chem. Sci.'
_journal_page_first 6357
_journal_paper_doi 10.1039/C6SC02520J
_journal_volume 7
_journal_year 2016
_chemical_formula_moiety 'C38 H22 F4'
_chemical_formula_sum 'C38 H22 F4'
_chemical_formula_weight 554.56
_chemical_name_systematic
; 
 ? 
;
_space_group_IT_number 61
_symmetry_cell_setting orthorhombic
_symmetry_space_group_name_Hall '-P 2ac 2ab'
_symmetry_space_group_name_H-M 'P b c a'
_atom_sites_solution_hydrogens geom
_atom_sites_solution_primary direct
_atom_sites_solution_secondary difmap
_audit_creation_method SHELXL-97
_audit_update_record
;
2016-06-07 deposited with the CCDC.
2016-07-08 downloaded from the CCDC.
;
_cell_angle_alpha 90.00
_cell_angle_beta 90.00
_cell_angle_gamma 90.00
_cell_formula_units_Z 8
_cell_length_a 15.7303(14)
_cell_length_b 15.2924(17)
_cell_length_c 23.248(3)
_cell_measurement_reflns_used 3104
_cell_measurement_temperature 296(2)
_cell_measurement_theta_max 20.31
_cell_measurement_theta_min 2.55
_cell_volume 5592.4(11)
_computing_cell_refinement 'Bruker SAINT+'
_computing_data_collection 'Bruker APEX2'
_computing_data_reduction 'Bruker SAINT+'
_computing_molecular_graphics 'Bruker SHELXTL'
_computing_publication_material 'Bruker SHELXTL'
_computing_structure_refinement 'SHELXL-97 (Sheldrick, 1997)'
_computing_structure_solution 'SHELXS-97 (Sheldrick, 1990)'
_diffrn_ambient_temperature 296(2)
_diffrn_measured_fraction_theta_full 1.000
_diffrn_measured_fraction_theta_max 1.000
_diffrn_measurement_device_type 'Bruker X8 APEX II diffractometer'
_diffrn_measurement_method 'phi and omega scans'
_diffrn_radiation_monochromator graphite
_diffrn_radiation_source 'fine-focus sealed tube'
_diffrn_radiation_type MoK\a
_diffrn_radiation_wavelength 0.71073
_diffrn_reflns_av_R_equivalents 0.0591
_diffrn_reflns_av_sigmaI/netI 0.0560
_diffrn_reflns_limit_h_max 17
_diffrn_reflns_limit_h_min -13
_diffrn_reflns_limit_k_max 16
_diffrn_reflns_limit_k_min -16
_diffrn_reflns_limit_l_max 14
_diffrn_reflns_limit_l_min -25
_diffrn_reflns_number 19580
_diffrn_reflns_theta_full 23.26
_diffrn_reflns_theta_max 23.26
_diffrn_reflns_theta_min 1.75
_diffrn_standards_number 0
_exptl_absorpt_coefficient_mu 0.094
_exptl_absorpt_correction_T_max 0.9953
_exptl_absorpt_correction_T_min 0.9634
_exptl_absorpt_correction_type multi-scan
_exptl_absorpt_process_details SADABS
_exptl_crystal_colour colourless
_exptl_crystal_density_diffrn 1.317
_exptl_crystal_density_method 'not measured'
_exptl_crystal_description plate
_exptl_crystal_F_000 2288
_exptl_crystal_size_max 0.40
_exptl_crystal_size_mid 0.20
_exptl_crystal_size_min 0.05
_refine_diff_density_max 0.149
_refine_diff_density_min -0.153
_refine_diff_density_rms 0.035
_refine_ls_extinction_method none
_refine_ls_goodness_of_fit_ref 1.002
_refine_ls_hydrogen_treatment riding
_refine_ls_matrix_type full
_refine_ls_number_parameters 379
_refine_ls_number_reflns 4016
_refine_ls_number_restraints 0
_refine_ls_restrained_S_all 1.002
_refine_ls_R_factor_all 0.1003
_refine_ls_R_factor_gt 0.0403
_refine_ls_shift/su_max 0.000
_refine_ls_shift/su_mean 0.000
_refine_ls_structure_factor_coef Fsqd
_refine_ls_weighting_details 'calc w=1/[\s^2^(Fo^2^)+(0.0385P)^2^+1.6277P] where P=(Fo^2^+2Fc^2^)/3'
_refine_ls_weighting_scheme calc
_refine_ls_wR_factor_gt 0.0837
_refine_ls_wR_factor_ref 0.1097
_reflns_number_gt 2253
_reflns_number_total 4016
_reflns_threshold_expression >2sigma(I)
_cod_data_source_file c6sc02520j2.cif
_cod_data_source_block dl8
_cod_depositor_comments
;
The following automatic conversions were performed:

'_symmetry_cell_setting' value 'Orthorhombic' changed to
'orthorhombic' according to
/usr/data/users/saulius/crontab/automatic-downloads/rss-feeds/RSC/lib/dictionaries/cif_core.dic
dictionary named 'cif_core.dic' version 2.4.2 from 2011-04-26.

Automatic conversion script
Id: cif_fix_values 4268 2015-11-12 08:31:59Z antanas 

 Adding full bibliography for 1543631--1543639.cif.
;
_cod_original_cell_volume 5592.4(10)
_cod_original_sg_symbol_H-M Pbca
_cod_database_code 1543635

loop_
_symmetry_equiv_pos_as_xyz
'x, y, z'
'-x+1/2, -y, z+1/2'
'-x, y+1/2, -z+1/2'
'x+1/2, -y+1/2, -z'
'-x, -y, -z'
'x-1/2, y, -z-1/2'
'x, -y-1/2, z-1/2'
'-x-1/2, y-1/2, z'

loop_
_atom_site_label
_atom_site_type_symbol
_atom_site_fract_x
_atom_site_fract_y
_atom_site_fract_z
_atom_site_U_iso_or_equiv
_atom_site_adp_type
_atom_site_occupancy
_atom_site_symmetry_multiplicity
_atom_site_calc_flag
_atom_site_refinement_flags
F1 F 0.19367(10) 0.89203(11) 0.04598(9) 0.0803(6) Uani 1 1 d .
F2 F 0.21226(11) 0.74974(13) -0.01694(9) 0.0976(7) Uani 1 1 d .
F3 F 0.03467(17) 0.59710(17) 0.46942(10) 0.1347(10) Uani 1 1 d .
F4 F -0.12929(16) 0.63611(16) 0.46742(9) 0.1204(8) Uani 1 1 d .
C1 C -0.25513(17) 0.68825(17) 0.17963(13) 0.0502(8) Uani 1 1 d .
H1A H -0.2666 0.6663 0.1431 0.060 Uiso 1 1 calc R
C2 C -0.3211(2) 0.7011(2) 0.21796(17) 0.0679(10) Uani 1 1 d .
H2A H -0.3764 0.6868 0.2074 0.081 Uiso 1 1 calc R
C3 C -0.3052(3) 0.7349(2) 0.27175(18) 0.0806(11) Uani 1 1 d .
H3A H -0.3495 0.7425 0.2977 0.097 Uiso 1 1 calc R
C4 C -0.2243(3) 0.7574(2) 0.28696(15) 0.0744(10) Uani 1 1 d .
H4A H -0.2141 0.7822 0.3228 0.089 Uiso 1 1 calc R
C5 C -0.1574(2) 0.74367(17) 0.24939(14) 0.0572(8) Uani 1 1 d .
H5A H -0.1025 0.7584 0.2605 0.069 Uiso 1 1 calc R
C6 C -0.17161(17) 0.70774(16) 0.19492(12) 0.0415(7) Uani 1 1 d .
C7 C -0.09984(15) 0.69538(15) 0.15419(11) 0.0377(7) Uani 1 1 d .
C8 C -0.04084(16) 0.76144(16) 0.14789(12) 0.0423(7) Uani 1 1 d .
H8A H -0.0450 0.8103 0.1715 0.051 Uiso 1 1 calc R
C9 C 0.02547(15) 0.75806(16) 0.10725(12) 0.0403(7) Uani 1 1 d .
C10 C 0.08192(17) 0.82932(18) 0.09851(13) 0.0482(8) Uani 1 1 d .
H10A H 0.0775 0.8795 0.1209 0.058 Uiso 1 1 calc R
C11 C 0.14156(18) 0.8235(2) 0.05768(15) 0.0540(8) Uani 1 1 d .
C12 C 0.15084(18) 0.7490(2) 0.02399(15) 0.0634(9) Uani 1 1 d .
C13 C 0.09895(18) 0.67916(19) 0.03069(14) 0.0600(9) Uani 1 1 d .
H13A H 0.1061 0.6295 0.0081 0.072 Uiso 1 1 calc R
C14 C 0.03370(16) 0.68255(17) 0.07258(12) 0.0431(7) Uani 1 1 d .
C15 C -0.02573(17) 0.61462(16) 0.08023(12) 0.0450(7) Uani 1 1 d .
H15A H -0.0205 0.5646 0.0577 0.054 Uiso 1 1 calc R
C16 C -0.09093(15) 0.61871(15) 0.11935(11) 0.0365(7) Uani 1 1 d .
C17 C -0.15245(15) 0.54441(16) 0.12118(12) 0.0384(7) Uani 1 1 d .
C18 C -0.19934(17) 0.52735(18) 0.07174(13) 0.0511(8) Uani 1 1 d .
H18A H -0.1904 0.5614 0.0392 0.061 Uiso 1 1 calc R
C19 C -0.25850(18) 0.4615(2) 0.06981(15) 0.0632(9) Uani 1 1 d .
H19A H -0.2891 0.4510 0.0363 0.076 Uiso 1 1 calc R
C20 C -0.27208(19) 0.4112(2) 0.11784(17) 0.0658(10) Uani 1 1 d .
H20A H -0.3124 0.3667 0.1170 0.079 Uiso 1 1 calc R
C21 C -0.22637(17) 0.42635(18) 0.16722(15) 0.0552(9) Uani 1 1 d .
H21A H -0.2367 0.3924 0.1997 0.066 Uiso 1 1 calc R
C22 C -0.16472(15) 0.49188(16) 0.16945(13) 0.0408(7) Uani 1 1 d .
C23 C -0.11299(16) 0.50270(16) 0.22271(13) 0.0421(7) Uani 1 1 d .
C24 C -0.15027(18) 0.53306(17) 0.27204(14) 0.0500(8) Uani 1 1 d .
H24A H -0.2086 0.5432 0.2719 0.060 Uiso 1 1 calc R
C25 C -0.1046(2) 0.54968(18) 0.32282(14) 0.0539(8) Uani 1 1 d .
C26 C -0.1431(2) 0.5848(2) 0.37270(16) 0.0697(10) Uani 1 1 d .
H26A H -0.2010 0.5970 0.3733 0.084 Uiso 1 1 calc R
C27 C -0.0945(3) 0.6004(2) 0.41945(17) 0.0822(12) Uani 1 1 d .
C28 C -0.0079(3) 0.5806(3) 0.42013(19) 0.0857(12) Uani 1 1 d .
C29 C 0.0313(3) 0.5486(2) 0.37372(17) 0.0774(11) Uani 1 1 d .
H29A H 0.0893 0.5370 0.3748 0.093 Uiso 1 1 calc R
C30 C -0.0159(2) 0.53244(18) 0.32273(14) 0.0536(8) Uani 1 1 d .
C31 C 0.02141(19) 0.49816(18) 0.27255(15) 0.0555(8) Uani 1 1 d .
H31A H 0.0792 0.4854 0.2729 0.067 Uiso 1 1 calc R
C32 C -0.02355(17) 0.48293(17) 0.22352(14) 0.0461(8) Uani 1 1 d .
C33 C 0.01966(18) 0.44338(18) 0.17324(13) 0.0494(8) Uani 1 1 d .
C34 C 0.09528(19) 0.4787(2) 0.15282(16) 0.0667(10) Uani 1 1 d .
H34A H 0.1177 0.5283 0.1703 0.080 Uiso 1 1 calc R
C35 C 0.1374(2) 0.4414(2) 0.10703(18) 0.0832(12) Uani 1 1 d .
H35A H 0.1882 0.4656 0.0941 0.100 Uiso 1 1 calc R
C36 C 0.1049(2) 0.3688(2) 0.08047(17) 0.0821(11) Uani 1 1 d .
H36A H 0.1334 0.3439 0.0495 0.098 Uiso 1 1 calc R
C37 C 0.0303(2) 0.3328(2) 0.09952(16) 0.0753(11) Uani 1 1 d .
H37A H 0.0079 0.2838 0.0814 0.090 Uiso 1 1 calc R
C38 C -0.01166(19) 0.36995(19) 0.14609(15) 0.0618(9) Uani 1 1 d .
H38A H -0.0619 0.3448 0.1592 0.074 Uiso 1 1 calc R

loop_
_atom_site_aniso_label
_atom_site_aniso_U_11
_atom_site_aniso_U_22
_atom_site_aniso_U_33
_atom_site_aniso_U_23
_atom_site_aniso_U_13
_atom_site_aniso_U_12
F1 0.0589(11) 0.0764(12) 0.1056(17) 0.0073(11) 0.0064(10) -0.0319(10)
F2 0.0781(13) 0.0985(15) 0.1163(19) -0.0050(13) 0.0478(13) -0.0207(12)
F3 0.176(2) 0.159(2) 0.0699(17) -0.0171(16) -0.0387(16) -0.0440(18)
F4 0.177(2) 0.1240(19) 0.0601(15) -0.0115(15) 0.0345(15) -0.0370(17)
C1 0.0467(19) 0.0421(16) 0.062(2) -0.0010(15) 0.0083(17) 0.0035(14)
C2 0.056(2) 0.054(2) 0.093(3) -0.002(2) 0.022(2) -0.0010(16)
C3 0.094(3) 0.066(2) 0.082(3) -0.002(2) 0.042(2) 0.004(2)
C4 0.109(3) 0.064(2) 0.050(2) -0.0097(18) 0.018(2) 0.004(2)
C5 0.073(2) 0.0467(18) 0.052(2) -0.0029(17) 0.0027(18) 0.0014(16)
C6 0.0463(18) 0.0325(15) 0.046(2) 0.0033(14) 0.0031(15) 0.0016(13)
C7 0.0398(16) 0.0327(14) 0.0407(18) 0.0034(14) -0.0053(14) 0.0002(13)
C8 0.0473(17) 0.0351(15) 0.0446(19) -0.0038(14) -0.0068(15) 0.0003(13)
C9 0.0378(16) 0.0365(16) 0.0464(19) 0.0037(14) -0.0081(14) 0.0000(13)
C10 0.0408(17) 0.0440(17) 0.060(2) 0.0004(15) -0.0090(16) -0.0066(14)
C11 0.0375(18) 0.055(2) 0.070(2) 0.0087(18) -0.0049(17) -0.0135(16)
C12 0.0443(19) 0.074(2) 0.072(3) 0.008(2) 0.0163(18) -0.0053(18)
C13 0.055(2) 0.0521(19) 0.073(2) -0.0033(17) 0.0143(18) -0.0007(17)
C14 0.0410(17) 0.0400(16) 0.048(2) 0.0031(15) -0.0002(15) 0.0000(13)
C15 0.0511(17) 0.0318(15) 0.052(2) -0.0037(14) 0.0020(16) 0.0003(13)
C16 0.0384(16) 0.0335(15) 0.0377(18) 0.0013(13) -0.0039(14) -0.0018(12)
C17 0.0386(16) 0.0315(15) 0.0452(19) -0.0017(14) -0.0029(14) 0.0004(12)
C18 0.0537(18) 0.0478(17) 0.052(2) -0.0019(16) -0.0061(16) -0.0080(15)
C19 0.057(2) 0.062(2) 0.071(3) -0.007(2) -0.0159(18) -0.0081(17)
C20 0.049(2) 0.0501(19) 0.099(3) 0.000(2) -0.014(2) -0.0145(15)
C21 0.0446(19) 0.0438(17) 0.077(3) 0.0132(17) -0.0025(18) -0.0048(14)
C22 0.0324(15) 0.0340(15) 0.056(2) 0.0022(15) 0.0015(14) 0.0024(13)
C23 0.0419(18) 0.0345(15) 0.050(2) 0.0108(14) -0.0007(16) -0.0060(13)
C24 0.0496(18) 0.0477(17) 0.053(2) 0.0153(16) 0.0039(18) -0.0023(14)
C25 0.065(2) 0.0477(18) 0.049(2) 0.0137(16) 0.0066(19) -0.0043(16)
C26 0.087(3) 0.066(2) 0.056(3) 0.015(2) 0.017(2) -0.0097(19)
C27 0.131(4) 0.074(2) 0.042(3) 0.004(2) 0.021(3) -0.026(3)
C28 0.116(4) 0.081(3) 0.060(3) 0.006(2) -0.022(3) -0.029(3)
C29 0.093(3) 0.072(2) 0.067(3) 0.004(2) -0.019(2) -0.012(2)
C30 0.066(2) 0.0432(17) 0.052(2) 0.0129(16) -0.0122(19) -0.0077(15)
C31 0.0493(19) 0.0525(19) 0.065(2) 0.0076(18) -0.0072(19) 0.0020(15)
C32 0.0436(18) 0.0384(16) 0.056(2) 0.0087(15) -0.0059(17) -0.0029(13)
C33 0.0429(18) 0.0435(17) 0.062(2) 0.0020(16) -0.0041(16) 0.0083(15)
C34 0.049(2) 0.0571(19) 0.093(3) -0.006(2) 0.008(2) 0.0022(17)
C35 0.061(2) 0.074(3) 0.115(4) -0.004(3) 0.025(2) 0.008(2)
C36 0.077(3) 0.078(3) 0.091(3) -0.008(2) 0.015(2) 0.023(2)
C37 0.074(3) 0.060(2) 0.092(3) -0.017(2) -0.006(2) 0.013(2)
C38 0.0527(19) 0.0498(19) 0.083(3) -0.0009(19) -0.0028(19) 0.0072(16)

loop_
_atom_type_symbol
_atom_type_description
_atom_type_scat_dispersion_real
_atom_type_scat_dispersion_imag
_atom_type_scat_source
C C 0.0033 0.0016 'International Tables Vol C Tables 4.2.6.8 and 6.1.1.4'
H H 0.0000 0.0000 'International Tables Vol C Tables 4.2.6.8 and 6.1.1.4'
F F 0.0171 0.0103 'International Tables Vol C Tables 4.2.6.8 and 6.1.1.4'

loop_
_geom_angle_atom_site_label_1
_geom_angle_atom_site_label_2
_geom_angle_atom_site_label_3
_geom_angle
C2 C1 C6 120.9(3)
C3 C2 C1 120.2(3)
C4 C3 C2 120.0(3)
C3 C4 C5 120.5(3)
C4 C5 C6 120.7(3)
C1 C6 C5 117.8(3)
C1 C6 C7 121.8(3)
C5 C6 C7 120.4(3)
C8 C7 C16 118.3(2)
C8 C7 C6 119.1(2)
C16 C7 C6 122.6(2)
C7 C8 C9 122.9(2)
C8 C9 C14 118.7(2)
C8 C9 C10 122.1(3)
C14 C9 C10 119.2(3)
C11 C10 C9 119.3(3)
C10 C11 F1 121.0(3)
C10 C11 C12 121.9(3)
F1 C11 C12 117.1(3)
C13 C12 F2 121.1(3)
C13 C12 C11 121.2(3)
F2 C12 C11 117.6(3)
C12 C13 C14 119.2(3)
C15 C14 C9 118.0(2)
C15 C14 C13 122.7(3)
C9 C14 C13 119.2(2)
C16 C15 C14 123.1(2)
C15 C16 C7 119.0(2)
C15 C16 C17 117.9(2)
C7 C16 C17 122.9(2)
C18 C17 C22 118.9(2)
C18 C17 C16 117.6(2)
C22 C17 C16 123.5(2)
C19 C18 C17 121.6(3)
C18 C19 C20 119.4(3)
C19 C20 C21 120.2(3)
C20 C21 C22 121.0(3)
C17 C22 C21 118.7(3)
C17 C22 C23 122.0(2)
C21 C22 C23 119.3(3)
C24 C23 C32 118.6(3)
C24 C23 C22 120.0(2)
C32 C23 C22 121.4(3)
C23 C24 C25 123.1(3)
C24 C25 C26 122.6(3)
C24 C25 C30 117.9(3)
C26 C25 C30 119.5(3)
C27 C26 C25 119.0(4)
C26 C27 F4 120.3(4)
C26 C27 C28 121.6(4)
F4 C27 C28 118.1(4)
C29 C28 F3 121.7(4)
C29 C28 C27 121.4(4)
F3 C28 C27 117.0(4)
C28 C29 C30 119.8(4)
C31 C30 C25 118.7(3)
C31 C30 C29 122.6(3)
C25 C30 C29 118.7(3)
C32 C31 C30 122.7(3)
C31 C32 C23 118.9(3)
C31 C32 C33 119.5(3)
C23 C32 C33 121.6(3)
C38 C33 C34 117.8(3)
C38 C33 C32 122.0(3)
C34 C33 C32 120.2(3)
C35 C34 C33 120.9(3)
C36 C35 C34 120.3(3)
C37 C36 C35 120.0(3)
C36 C37 C38 119.7(3)
C33 C38 C37 121.3(3)

loop_
_geom_bond_atom_site_label_1
_geom_bond_atom_site_label_2
_geom_bond_distance
F1 C11 1.358(3)
F2 C12 1.356(3)
F3 C28 1.351(4)
F4 C27 1.357(4)
C1 C2 1.382(4)
C1 C6 1.393(4)
C2 C3 1.377(4)
C3 C4 1.365(4)
C4 C5 1.383(4)
C5 C6 1.398(4)
C6 C7 1.486(4)
C7 C8 1.380(3)
C7 C16 1.432(3)
C8 C9 1.408(4)
C9 C14 1.414(3)
C9 C10 1.420(3)
C10 C11 1.338(4)
C11 C12 1.391(4)
C12 C13 1.353(4)
C13 C14 1.416(4)
C14 C15 1.409(3)
C15 C16 1.372(3)
C16 C17 1.493(3)
C17 C18 1.390(4)
C17 C22 1.393(3)
C18 C19 1.372(4)
C19 C20 1.373(4)
C20 C21 1.374(4)
C21 C22 1.395(4)
C22 C23 1.491(4)
C23 C24 1.369(4)
C23 C32 1.439(4)
C24 C25 1.405(4)
C25 C26 1.414(4)
C25 C30 1.419(4)
C26 C27 1.350(5)
C27 C28 1.396(5)
C28 C29 1.335(5)
C29 C30 1.421(4)
C30 C31 1.408(4)
C31 C32 1.361(4)
C32 C33 1.481(4)
C33 C38 1.379(4)
C33 C34 1.390(4)
C34 C35 1.378(4)
C35 C36 1.370(5)
C36 C37 1.368(4)
C37 C38 1.389(4)
